data_4037036
loop_
_publ_author_name
'Schwamm, Ryan J.'
'Vianello, Robert'
'Mar\<savelski, Aleksandra'
'Garc\'ia, M \'Angeles'
'Claramunt, Rosa M.'
'Alkorta, Ibon'
'Saame, Jaan'
'Leito, Ivo'
'Fitchett, Christopher M.'
'Edwards, Alison J.'
'Coles, Martyn P.'

_publ_section_title
;
 (15)N NMR Spectroscopy, X-ray and Neutron Diffraction, Quantum-Chemical
 Calculations, and UV/vis-Spectrophotometric Titrations as Complementary
 Techniques for the Analysis of Pyridine-Supported Bicyclic Guanidine
 Superbases.
;
_journal_issue 17
_journal_name_full 'The Journal of organic chemistry'
_journal_page_first 7612
_journal_page_last 7625
_journal_paper_doi 10.1021/acs.joc.6b01330
_journal_volume 81
_journal_year 2016
_chemical_formula_moiety 'C15 H28 N7, C24 H20 B'
_chemical_formula_sum 'C43 H48 B N7'
_chemical_formula_weight 673.69
_space_group_crystal_system triclinic
_space_group_IT_number 2
_space_group_name_Hall '-P 1'
_space_group_name_H-M_alt 'P -1'
_atom_sites_solution_hydrogens mixed
_atom_sites_solution_primary direct
_audit_creation_date 2014-06-26
_audit_creation_method
;
Olex2 1.2
(compiled 2014.06.18 svn.r2945 for OlexSys, GUI svn.r4846)
;
_cell_angle_alpha 97.607(3)
_cell_angle_beta 99.959(3)
_cell_angle_gamma 113.378(4)
_cell_formula_units_Z 2
_cell_length_a 10.4939(4)
_cell_length_b 10.7181(4)
_cell_length_c 17.7859(7)
_cell_measurement_reflns_used 10348
_cell_measurement_temperature 120.01(10)
_cell_measurement_theta_max 76.5960
_cell_measurement_theta_min 4.6050
_cell_volume 1763.31(14)
_computing_cell_refinement
;
CrysAlisPro, Agilent Technologies,
Version 1.171.37.31 (release 14-01-2014 CrysAlis171 .NET)
(compiled Jan 14 2014,18:38:05)
;
_computing_data_collection
;
CrysAlisPro, Agilent Technologies,
Version 1.171.37.31 (release 14-01-2014 CrysAlis171 .NET)
(compiled Jan 14 2014,18:38:05)
;
_computing_data_reduction
;
CrysAlisPro, Agilent Technologies,
Version 1.171.37.31 (release 14-01-2014 CrysAlis171 .NET)
(compiled Jan 14 2014,18:38:05)
;
_computing_molecular_graphics 'Olex2 (Dolomanov et al., 2009)'
_computing_publication_material 'Olex2 (Dolomanov et al., 2009)'
_computing_structure_refinement 'olex2.refine (Bourhis et al., 2013)'
_computing_structure_solution 'ShelXS (Sheldrick, 2008)'
_diffrn_ambient_environment N~2~
_diffrn_ambient_temperature 120.01(10)
_diffrn_detector 'CCD plate'
_diffrn_detector_area_resol_mean 10.6501
_diffrn_detector_type Atlas
_diffrn_measured_fraction_theta_full 0.999
_diffrn_measured_fraction_theta_max 0.982
_diffrn_measurement_details
;
#__ type_ start__ end____ width___ exp.time_
  1 omega  -24.00   18.00   1.0000    1.5000
omega____ theta____ kappa____ phi______ frames
    -      -38.5000   37.0000    0.0000 42

#__ type_ start__ end____ width___ exp.time_
  2 omega  -45.00   11.00   1.0000    1.5000
omega____ theta____ kappa____ phi______ frames
    -      -38.5000   37.0000 -150.0000 56

#__ type_ start__ end____ width___ exp.time_
  3 omega -100.00   39.00   1.0000    1.5000
omega____ theta____ kappa____ phi______ frames
    -      -38.5000    0.0000  -30.0000 139

#__ type_ start__ end____ width___ exp.time_
  4 omega   62.00   88.00   1.0000    1.5000
omega____ theta____ kappa____ phi______ frames
    -       42.6255 -125.0000    0.0000 26

#__ type_ start__ end____ width___ exp.time_
  5 omega   32.00   86.00   1.0000    1.5000
omega____ theta____ kappa____ phi______ frames
    -       42.6255 -125.0000  -60.0000 54

#__ type_ start__ end____ width___ exp.time_
  6 omega   78.00  140.00   1.0000    3.0000
omega____ theta____ kappa____ phi______ frames
    -      111.0000  -77.0000 -150.0000 62

#__ type_ start__ end____ width___ exp.time_
  7 omega   73.00   98.00   1.0000    3.0000
omega____ theta____ kappa____ phi______ frames
    -      111.0000   15.0000  -30.0000 25

#__ type_ start__ end____ width___ exp.time_
  8 omega  106.00  174.00   1.0000    3.0000
omega____ theta____ kappa____ phi______ frames
    -      111.0000   15.0000  -30.0000 68

#__ type_ start__ end____ width___ exp.time_
  9 omega  130.00  176.00   1.0000    3.0000
omega____ theta____ kappa____ phi______ frames
    -      111.0000   45.0000   30.0000 46

#__ type_ start__ end____ width___ exp.time_
 10 omega  126.00  151.00   1.0000    3.0000
omega____ theta____ kappa____ phi______ frames
    -      111.0000  -15.0000   30.0000 25

#__ type_ start__ end____ width___ exp.time_
 11 omega  108.00  144.00   1.0000    3.0000
omega____ theta____ kappa____ phi______ frames
    -      111.0000   61.0000    0.0000 36

#__ type_ start__ end____ width___ exp.time_
 12 omega   90.00  131.00   1.0000    3.0000
omega____ theta____ kappa____ phi______ frames
    -      111.0000   45.0000 -150.0000 41

#__ type_ start__ end____ width___ exp.time_
 13 omega  150.00  176.00   1.0000    3.0000
omega____ theta____ kappa____ phi______ frames
    -      111.0000   45.0000 -150.0000 26

#__ type_ start__ end____ width___ exp.time_
 14 omega   65.00   91.00   1.0000    3.0000
omega____ theta____ kappa____ phi______ frames
    -      111.0000  -30.0000 -150.0000 26

#__ type_ start__ end____ width___ exp.time_
 15 omega   66.00   98.00   1.0000    3.0000
omega____ theta____ kappa____ phi______ frames
    -      111.0000  -45.0000  -60.0000 32

#__ type_ start__ end____ width___ exp.time_
 16 omega   49.00   75.00   1.0000    3.0000
omega____ theta____ kappa____ phi______ frames
    -      111.0000  -45.0000   30.0000 26

#__ type_ start__ end____ width___ exp.time_
 17 omega   48.00   75.00   1.0000    3.0000
omega____ theta____ kappa____ phi______ frames
    -      111.0000  -45.0000   90.0000 27

#__ type_ start__ end____ width___ exp.time_
 18 omega   59.00   86.00   1.0000    3.0000
omega____ theta____ kappa____ phi______ frames
    -      111.0000  -77.0000  150.0000 27

#__ type_ start__ end____ width___ exp.time_
 19 omega   43.00   69.00   1.0000    3.0000
omega____ theta____ kappa____ phi______ frames
    -      111.0000  -94.0000   90.0000 26

#__ type_ start__ end____ width___ exp.time_
 20 omega   53.00  109.00   1.0000    3.0000
omega____ theta____ kappa____ phi______ frames
    -      111.0000  -94.0000   60.0000 56

#__ type_ start__ end____ width___ exp.time_
 21 omega   94.00  122.00   1.0000    3.0000
omega____ theta____ kappa____ phi______ frames
    -      111.0000 -125.0000    0.0000 28

#__ type_ start__ end____ width___ exp.time_
 22 omega   65.00   94.00   1.0000    3.0000
omega____ theta____ kappa____ phi______ frames
    -      111.0000 -125.0000 -120.0000 29

#__ type_ start__ end____ width___ exp.time_
 23 omega   44.00  122.00   1.0000    3.0000
omega____ theta____ kappa____ phi______ frames
    -      111.0000 -125.0000 -150.0000 78

#__ type_ start__ end____ width___ exp.time_
 24 omega   65.00   91.00   1.0000    3.0000
omega____ theta____ kappa____ phi______ frames
    -      111.0000 -125.0000    0.0000 26

#__ type_ start__ end____ width___ exp.time_
 25 omega   42.00  122.00   1.0000    3.0000
omega____ theta____ kappa____ phi______ frames
    -      111.0000 -125.0000  -90.0000 80

#__ type_ start__ end____ width___ exp.time_
 26 omega   44.00   89.00   1.0000    3.0000
omega____ theta____ kappa____ phi______ frames
    -      111.0000  -45.0000 -150.0000 45

#__ type_ start__ end____ width___ exp.time_
 27 omega   38.00   66.00   1.0000    3.0000
omega____ theta____ kappa____ phi______ frames
    -      111.0000  -30.0000  -90.0000 28

#__ type_ start__ end____ width___ exp.time_
 28 omega   53.00   91.00   1.0000    3.0000
omega____ theta____ kappa____ phi______ frames
    -      111.0000  -30.0000  -30.0000 38

#__ type_ start__ end____ width___ exp.time_
 29 omega   32.00  103.00   1.0000    3.0000
omega____ theta____ kappa____ phi______ frames
    -      111.0000  -94.0000    0.0000 71

#__ type_ start__ end____ width___ exp.time_
 30 omega   38.00   86.00   1.0000    1.5000
omega____ theta____ kappa____ phi______ frames
    -       42.6255 -125.0000  120.0000 48

#__ type_ start__ end____ width___ exp.time_
 31 omega   33.00   96.00   1.0000    3.0000
omega____ theta____ kappa____ phi______ frames
    -      111.0000  -94.0000  120.0000 63

#__ type_ start__ end____ width___ exp.time_
 32 omega   32.00   93.00   1.0000    3.0000
omega____ theta____ kappa____ phi______ frames
    -      111.0000  -15.0000   30.0000 61
;
_diffrn_measurement_device 'four-circle diffractometer'
_diffrn_measurement_device_type 'SuperNova, Dual, Cu at zero, Atlas'
_diffrn_measurement_method '\w scans'
_diffrn_orient_matrix_UB_11 0.0762531000
_diffrn_orient_matrix_UB_12 0.1496611000
_diffrn_orient_matrix_UB_13 0.0505953000
_diffrn_orient_matrix_UB_21 0.0090384000
_diffrn_orient_matrix_UB_22 0.0581639000
_diffrn_orient_matrix_UB_23 -0.0745930000
_diffrn_orient_matrix_UB_31 -0.1461392000
_diffrn_orient_matrix_UB_32 0.0036941000
_diffrn_orient_matrix_UB_33 -0.0034642000
_diffrn_radiation_monochromator mirror
_diffrn_radiation_probe x-ray
_diffrn_radiation_type CuK\a
_diffrn_radiation_wavelength 1.54184
_diffrn_reflns_av_R_equivalents 0.0227
_diffrn_reflns_av_unetI/netI 0.0241
_diffrn_reflns_Laue_measured_fraction_full 0.999
_diffrn_reflns_Laue_measured_fraction_max 0.982
_diffrn_reflns_limit_h_max 9
_diffrn_reflns_limit_h_min -13
_diffrn_reflns_limit_k_max 13
_diffrn_reflns_limit_k_min -13
_diffrn_reflns_limit_l_max 22
_diffrn_reflns_limit_l_min -22
_diffrn_reflns_number 16420
_diffrn_reflns_point_group_measured_fraction_full 0.999
_diffrn_reflns_point_group_measured_fraction_max 0.982
_diffrn_reflns_theta_full 67.684
_diffrn_reflns_theta_max 76.719
_diffrn_reflns_theta_min 4.610
_diffrn_source 'sealed X-ray tube'
_diffrn_source_type 'SuperNova (Cu) X-ray Source'
_exptl_absorpt_coefficient_mu 0.584
_exptl_absorpt_correction_T_max 1.00000
_exptl_absorpt_correction_T_min 0.94931
_exptl_absorpt_correction_type multi-scan
_exptl_absorpt_process_details
;
CrysAlisPro, Agilent Technologies,
Version 1.171.37.31 (release 14-01-2014 CrysAlis171 .NET)
(compiled Jan 14 2014,18:38:05)
Empirical absorption correction using spherical harmonics,
 implemented in SCALE3 ABSPACK scaling algorithm.
;
_exptl_crystal_colour colourless
_exptl_crystal_colour_primary colourless
_exptl_crystal_density_diffrn 1.269
_exptl_crystal_description block
_exptl_crystal_F_000 720
_exptl_crystal_size_max 0.44
_exptl_crystal_size_mid 0.43
_exptl_crystal_size_min 0.21
_refine_diff_density_max 0.250
_refine_diff_density_min -0.252
_refine_diff_density_rms 0.048
_refine_ls_extinction_method none
_refine_ls_goodness_of_fit_ref 1.037
_refine_ls_hydrogen_treatment mixed
_refine_ls_matrix_type full
_refine_ls_number_parameters 464
_refine_ls_number_reflns 7319
_refine_ls_number_restraints 0
_refine_ls_restrained_S_all 1.037
_refine_ls_R_factor_all 0.0423
_refine_ls_R_factor_gt 0.0403
_refine_ls_shift/su_max 0.001
_refine_ls_shift/su_mean 0.000
_refine_ls_structure_factor_coef Fsqd
_refine_ls_weighting_details 'w=1/[\s^2^(Fo^2^)+(0.0578P)^2^+0.5203P] where P=(Fo^2^+2Fc^2^)/3'
_refine_ls_weighting_scheme calc
_refine_ls_wR_factor_gt 0.1040
_refine_ls_wR_factor_ref 0.1060
_reflns_Friedel_coverage 0.000
_reflns_number_gt 6872
_reflns_number_total 7319
_reflns_threshold_expression 'I > 2\s(I)'
_cod_data_source_file jo6b01330_si_002.cif
_cod_data_source_block 2
_cod_original_cell_volume 1763.30(13)
_cod_database_code 4037036
_shelxl_version_number 2014-3
_chemical_oxdiff_formula C1H22N4Cl2O2P1F6Co1
_shelx_space_group_comment
;
The symmetry employed for this shelxl refinement is uniquely defined
by the following loop, which should always be used as a source of
symmetry information in preference to the above space-group names.
They are only intended as comments.
;
_reflns_odcompleteness_completeness 99.92
_reflns_odcompleteness_iscentric 1
_reflns_odcompleteness_theta 66.97
_olex2_refinement_description
;
1. Others
 Fixed Uiso: H2A(0.039) H2B(0.039) H3A(0.042) H3B(0.042) H4A(0.036) H4B(0.036)
 H5A(0.031) H5B(0.031) H6A(0.029) H6B(0.029) H7A(0.026) H7B(0.026) H9A(0.027)
 H9B(0.027) H10A(0.034) H10B(0.034) H11A(0.041) H11B(0.041) H12A(0.035)
 H12B(0.035) H13A(0.03) H13B(0.03) H14A(0.031) H14B(0.031) H16(0.029) H17(0.03)
 H18(0.026) H21(0.025) H22(0.029) H23(0.031) H24(0.033) H25(0.03) H27(0.024)
 H28(0.026) H29(0.029) H30(0.031) H31(0.027) H33(0.026) H34(0.029) H35(0.03)
 H36(0.03) H37(0.026) H39(0.032) H40(0.039) H41(0.033) H42(0.03) H43(0.027)
 Fixed X: H2A(0.6442) H2B(0.6691) H3A(0.4208) H3B(0.4537) H4A(0.2637)
 H4B(0.3875) H5A(0.2226) H5B(0.1971) H6A(0.2474) H6B(0.3902) H7A(0.3376)
 H7B(0.4534) H9A(0.9715) H9B(0.9549) H10A(0.7672) H10B(0.8699) H11A(0.7181)
 H11B(0.6046) H12A(0.4788) H12B(0.5988) H13A(0.4936) H13B(0.6605) H14A(0.5542)
 H14B(0.4532) H16(0.8769) H17(1.0765) H18(1.0504) H21(0.5185) H22(0.2762)
 H23(0.1876) H24(0.3459) H25(0.5886) H27(0.7061) H28(0.7291) H29(0.815)
 H30(0.8687) H31(0.8447) H33(0.9918) H34(1.0595) H35(0.9118) H36(0.6949)
 H37(0.625) H39(0.9314) H40(1.0726) H41(1.0878) H42(0.9625) H43(0.8246)
 Fixed Y: H2A(0.3364) H2B(0.4881) H3A(0.413) H3B(0.3802) H4A(0.1851)
 H4B(0.1501) H5A(-0.0264) H5B(0.0588) H6A(-0.116) H6B(-0.0661) H7A(0.086)
 H7B(0.0271) H9A(0.7459) H9B(0.6626) H10A(0.7776) H10B(0.8302) H11A(0.6709)
 H11B(0.6472) H12A(0.3976) H12B(0.4376) H13A(0.1943) H13B(0.2636) H14A(0.1304)
 H14B(0.205) H16(0.4682) H17(0.6082) H18(0.6457) H21(-0.3044) H22(-0.3948) H23(-
 0.2966) H24(-0.1033) H25(-0.0106) H27(0.0828) H28(0.1355) H29(0.017) H30(-
 0.1585) H31(-0.2108) H33(-0.1573) H34(-0.3216) H35(-0.4904) H36(-0.4907) H37(-
 0.3302) H39(0.1901) H40(0.3757) H41(0.3465) H42(0.1257) H43(-0.0591)
 Fixed Z: H2A(0.1416) H2B(0.1792) H3A(0.1619) H3B(0.0805) H4A(0.1043)
 H4B(0.0843) H5A(0.1534) H5B(0.2234) H6A(0.2672) H6B(0.2392) H7A(0.3633)
 H7B(0.3722) H9A(0.5503) H9B(0.6173) H10A(0.5589) H10B(0.6434) H11A(0.6878)
 H11B(0.6111) H12A(0.6219) H12B(0.6989) H13A(0.6409) H13B(0.6512) H14A(0.5239)
 H14B(0.5103) H16(0.2413) H17(0.3442) H18(0.4712) H21(0.2048) H22(0.1504)
 H23(0.0573) H24(0.023) H25(0.0798) H27(0.2863) H28(0.4189) H29(0.5001)
 H30(0.4443) H31(0.3113) H33(0.2272) H34(0.1738) H35(0.0615) H36(0.0044)
 H37(0.0605) H39(0.2564) H40(0.211) H41(0.0815) H42(-0.0006) H43(0.0458)
;
_olex2_submission_special_instructions 'No special instructions were received'

loop_
_space_group_symop_operation_xyz
'x, y, z'
'-x, -y, -z'

loop_
_atom_site_label
_atom_site_type_symbol
_atom_site_fract_x
_atom_site_fract_y
_atom_site_fract_z
_atom_site_U_iso_or_equiv
_atom_site_adp_type
_atom_site_occupancy
_atom_site_site_symmetry_order
_atom_site_calc_flag
_atom_site_refinement_flags_posn
N1 N 0.50967(10) 0.19627(9) 0.32593(5) 0.01983(18) Uani 1 1 d .
H1 H 0.5748(17) 0.2582(16) 0.3677(9) 0.030(4) Uiso 1 1 d .
N2 N 0.60889(10) 0.35355(10) 0.25000(5) 0.02253(19) Uani 1 1 d .
N3 N 0.38547(10) 0.16418(10) 0.19818(5) 0.0232(2) Uani 1 1 d .
N4 N 0.65350(10) 0.32139(9) 0.50468(5) 0.02129(19) Uani 1 1 d .
N5 N 0.80830(9) 0.55359(9) 0.51553(5) 0.02086(19) Uani 1 1 d .
N6 N 0.67729(10) 0.50099(10) 0.60849(6) 0.0238(2) Uani 1 1 d .
N7 N 0.71732(9) 0.45744(9) 0.38206(5) 0.01897(18) Uani 1 1 d .
C1 C 0.49979(11) 0.23706(11) 0.25831(6) 0.0197(2) Uani 1 1 d .
C2 C 0.60785(14) 0.38982(14) 0.17268(7) 0.0323(3) Uani 1 1 d .
H2A H 0.6442 0.3364 0.1416 0.039 Uiso 1 1 calc R
H2B H 0.6691 0.4881 0.1792 0.039 Uiso 1 1 calc R
C3 C 0.45623(15) 0.35760(14) 0.13157(7) 0.0346(3) Uani 1 1 d .
H3A H 0.4208 0.4130 0.1619 0.042 Uiso 1 1 calc R
H3B H 0.4537 0.3802 0.0805 0.042 Uiso 1 1 calc R
C4 C 0.36364(13) 0.20455(13) 0.12280(7) 0.0297(3) Uani 1 1 d .
H4A H 0.2637 0.1851 0.1043 0.036 Uiso 1 1 calc R
H4B H 0.3875 0.1501 0.0843 0.036 Uiso 1 1 calc R
C5 C 0.26837(12) 0.03615(12) 0.20456(7) 0.0257(2) Uani 1 1 d .
H5A H 0.2226 -0.0264 0.1534 0.031 Uiso 1 1 calc R
H5B H 0.1971 0.0588 0.2234 0.031 Uiso 1 1 calc R
C6 C 0.32581(12) -0.03512(11) 0.26035(7) 0.0245(2) Uani 1 1 d .
H6A H 0.2474 -0.1160 0.2672 0.029 Uiso 1 1 calc R
H6B H 0.3902 -0.0661 0.2392 0.029 Uiso 1 1 calc R
C7 C 0.40502(11) 0.06693(11) 0.33822(6) 0.0217(2) Uani 1 1 d .
H7A H 0.3376 0.0860 0.3633 0.026 Uiso 1 1 calc R
H7B H 0.4534 0.0271 0.3722 0.026 Uiso 1 1 calc R
C8 C 0.70411(11) 0.44985(11) 0.54072(6) 0.0187(2) Uani 1 1 d .
C9 C 0.90272(12) 0.68267(11) 0.57358(6) 0.0228(2) Uani 1 1 d .
H9A H 0.9715 0.7459 0.5503 0.027 Uiso 1 1 calc R
H9B H 0.9549 0.6626 0.6173 0.027 Uiso 1 1 calc R
C10 C 0.81088(13) 0.74842(12) 0.60159(7) 0.0282(2) Uani 1 1 d .
H10A H 0.7672 0.7776 0.5589 0.034 Uiso 1 1 calc R
H10B H 0.8699 0.8302 0.6434 0.034 Uiso 1 1 calc R
C11 C 0.69489(15) 0.64382(13) 0.63117(8) 0.0341(3) Uani 1 1 d .
H11A H 0.7181 0.6709 0.6878 0.041 Uiso 1 1 calc R
H11B H 0.6046 0.6472 0.6111 0.041 Uiso 1 1 calc R
C12 C 0.57336(13) 0.40367(13) 0.64263(7) 0.0291(2) Uani 1 1 d .
H12A H 0.4788 0.3976 0.6219 0.035 Uiso 1 1 calc R
H12B H 0.5988 0.4376 0.6989 0.035 Uiso 1 1 calc R
C13 C 0.57081(12) 0.26117(12) 0.62401(7) 0.0248(2) Uani 1 1 d .
H13A H 0.4936 0.1943 0.6409 0.030 Uiso 1 1 calc R
H13B H 0.6605 0.2636 0.6512 0.030 Uiso 1 1 calc R
C14 C 0.54864(12) 0.21880(12) 0.53611(7) 0.0259(2) Uani 1 1 d .
H14A H 0.5542 0.1304 0.5239 0.031 Uiso 1 1 calc R
H14B H 0.4532 0.2050 0.5103 0.031 Uiso 1 1 calc R
C15 C 0.73593(11) 0.43372(11) 0.31037(6) 0.0199(2) Uani 1 1 d .
C16 C 0.86807(12) 0.48671(12) 0.29225(7) 0.0242(2) Uani 1 1 d .
H16 H 0.8769 0.4682 0.2413 0.029 Uiso 1 1 calc R
C17 C 0.98608(12) 0.56855(12) 0.35386(7) 0.0249(2) Uani 1 1 d .
H17 H 1.0765 0.6082 0.3442 0.030 Uiso 1 1 calc R
C18 C 0.97123(11) 0.59205(11) 0.42950(6) 0.0217(2) Uani 1 1 d .
H18 H 1.0504 0.6457 0.4712 0.026 Uiso 1 1 calc R
C19 C 0.83303(11) 0.53237(10) 0.44129(6) 0.0185(2) Uani 1 1 d .
C20 C 0.58517(11) -0.14755(11) 0.14799(6) 0.0192(2) Uani 1 1 d .
C21 C 0.48513(11) -0.26322(11) 0.16809(6) 0.0211(2) Uani 1 1 d .
H21 H 0.5185 -0.3044 0.2048 0.025 Uiso 1 1 calc R
C22 C 0.33863(12) -0.31840(11) 0.13537(7) 0.0245(2) Uani 1 1 d .
H22 H 0.2762 -0.3948 0.1504 0.029 Uiso 1 1 calc R
C23 C 0.28533(12) -0.25932(12) 0.08011(7) 0.0257(2) Uani 1 1 d .
H23 H 0.1876 -0.2966 0.0573 0.031 Uiso 1 1 calc R
C24 C 0.38016(13) -0.14422(13) 0.05965(7) 0.0279(2) Uani 1 1 d .
H24 H 0.3459 -0.1033 0.0230 0.033 Uiso 1 1 calc R
C25 C 0.52717(12) -0.08906(12) 0.09372(7) 0.0248(2) Uani 1 1 d .
H25 H 0.5886 -0.0106 0.0798 0.030 Uiso 1 1 calc R
C26 C 0.77751(10) -0.06731(11) 0.28143(6) 0.0188(2) Uani 1 1 d .
C27 C 0.74079(11) 0.03461(11) 0.31760(6) 0.0203(2) Uani 1 1 d .
H27 H 0.7061 0.0828 0.2863 0.024 Uiso 1 1 calc R
C28 C 0.75379(11) 0.06669(11) 0.39777(6) 0.0219(2) Uani 1 1 d .
H28 H 0.7291 0.1355 0.4189 0.026 Uiso 1 1 calc R
C29 C 0.80391(11) -0.00474(12) 0.44624(6) 0.0242(2) Uani 1 1 d .
H29 H 0.8150 0.0170 0.5001 0.029 Uiso 1 1 calc R
C30 C 0.83697(12) -0.10875(13) 0.41280(7) 0.0262(2) Uani 1 1 d .
H30 H 0.8687 -0.1585 0.4443 0.031 Uiso 1 1 calc R
C31 C 0.82301(12) -0.13956(11) 0.33221(6) 0.0226(2) Uani 1 1 d .
H31 H 0.8447 -0.2108 0.3113 0.027 Uiso 1 1 calc R
C32 C 0.79877(11) -0.22261(11) 0.15140(6) 0.0191(2) Uani 1 1 d .
C33 C 0.93019(11) -0.22470(11) 0.18286(6) 0.0218(2) Uani 1 1 d .
H33 H 0.9918 -0.1573 0.2272 0.026 Uiso 1 1 calc R
C34 C 0.97216(12) -0.32332(12) 0.15047(7) 0.0242(2) Uani 1 1 d .
H34 H 1.0595 -0.3216 0.1738 0.029 Uiso 1 1 calc R
C35 C 0.88418(13) -0.42436(12) 0.08340(7) 0.0253(2) Uani 1 1 d .
H35 H 0.9118 -0.4904 0.0615 0.030 Uiso 1 1 calc R
C36 C 0.75451(12) -0.42481(12) 0.04973(6) 0.0247(2) Uani 1 1 d .
H36 H 0.6949 -0.4907 0.0044 0.030 Uiso 1 1 calc R
C37 C 0.71319(12) -0.32663(11) 0.08371(6) 0.0217(2) Uani 1 1 d .
H37 H 0.6250 -0.3302 0.0605 0.026 Uiso 1 1 calc R
C38 C 0.85829(11) 0.04102(11) 0.15717(6) 0.0193(2) Uani 1 1 d .
C39 C 0.93652(13) 0.17540(12) 0.20453(7) 0.0264(2) Uani 1 1 d .
H39 H 0.9314 0.1901 0.2564 0.032 Uiso 1 1 calc R
C40 C 1.02201(14) 0.28839(13) 0.17722(8) 0.0321(3) Uani 1 1 d .
H40 H 1.0726 0.3757 0.2110 0.039 Uiso 1 1 calc R
C41 C 1.03198(13) 0.27132(12) 0.10009(7) 0.0277(2) Uani 1 1 d .
H41 H 1.0878 0.3465 0.0815 0.033 Uiso 1 1 calc R
C42 C 0.95687(12) 0.13956(12) 0.05127(7) 0.0251(2) Uani 1 1 d .
H42 H 0.9625 0.1257 -0.0006 0.030 Uiso 1 1 calc R
C43 C 0.87322(12) 0.02827(12) 0.07966(6) 0.0227(2) Uani 1 1 d .
H43 H 0.8246 -0.0591 0.0458 0.027 Uiso 1 1 calc R
B B 0.75661(12) -0.09774(12) 0.18589(7) 0.0183(2) Uani 1 1 d .

loop_
_atom_site_aniso_label
_atom_site_aniso_U_11
_atom_site_aniso_U_22
_atom_site_aniso_U_33
_atom_site_aniso_U_23
_atom_site_aniso_U_13
_atom_site_aniso_U_12
N1 0.0199(4) 0.0175(4) 0.0183(4) 0.0023(3) 0.0023(3) 0.0057(3)
N2 0.0243(4) 0.0227(4) 0.0167(4) 0.0048(3) 0.0027(3) 0.0069(4)
N3 0.0232(4) 0.0227(5) 0.0197(4) 0.0023(4) -0.0001(3) 0.0090(4)
N4 0.0222(4) 0.0186(4) 0.0205(4) 0.0035(3) 0.0067(3) 0.0059(4)
N5 0.0207(4) 0.0177(4) 0.0185(4) 0.0012(3) 0.0048(3) 0.0034(3)
N6 0.0308(5) 0.0197(4) 0.0240(5) 0.0054(4) 0.0129(4) 0.0113(4)
N7 0.0193(4) 0.0182(4) 0.0186(4) 0.0040(3) 0.0040(3) 0.0076(3)
C1 0.0208(5) 0.0190(5) 0.0199(5) 0.0015(4) 0.0035(4) 0.0107(4)
C2 0.0369(6) 0.0338(6) 0.0187(5) 0.0099(5) 0.0034(5) 0.0080(5)
C3 0.0422(7) 0.0319(6) 0.0232(6) 0.0088(5) -0.0030(5) 0.0129(6)
C4 0.0324(6) 0.0306(6) 0.0204(5) 0.0035(4) -0.0029(4) 0.0123(5)
C5 0.0212(5) 0.0228(5) 0.0263(6) 0.0003(4) -0.0002(4) 0.0067(4)
C6 0.0228(5) 0.0190(5) 0.0267(5) 0.0002(4) 0.0021(4) 0.0071(4)
C7 0.0210(5) 0.0180(5) 0.0234(5) 0.0037(4) 0.0047(4) 0.0063(4)
C8 0.0180(5) 0.0204(5) 0.0177(5) 0.0043(4) 0.0035(4) 0.0087(4)
C9 0.0241(5) 0.0181(5) 0.0202(5) 0.0009(4) 0.0016(4) 0.0057(4)
C10 0.0357(6) 0.0202(5) 0.0298(6) 0.0049(4) 0.0088(5) 0.0129(5)
C11 0.0456(7) 0.0227(6) 0.0405(7) 0.0051(5) 0.0225(6) 0.0171(5)
C12 0.0342(6) 0.0268(6) 0.0283(6) 0.0076(5) 0.0170(5) 0.0111(5)
C13 0.0259(5) 0.0230(5) 0.0230(5) 0.0076(4) 0.0077(4) 0.0066(4)
C14 0.0275(5) 0.0210(5) 0.0233(5) 0.0049(4) 0.0074(4) 0.0040(4)
C15 0.0219(5) 0.0183(5) 0.0193(5) 0.0051(4) 0.0042(4) 0.0087(4)
C16 0.0268(5) 0.0266(5) 0.0218(5) 0.0077(4) 0.0097(4) 0.0118(4)
C17 0.0206(5) 0.0270(5) 0.0294(6) 0.0102(4) 0.0099(4) 0.0098(4)
C18 0.0186(5) 0.0207(5) 0.0242(5) 0.0059(4) 0.0039(4) 0.0071(4)
C19 0.0201(5) 0.0158(4) 0.0194(5) 0.0047(4) 0.0043(4) 0.0076(4)
C20 0.0218(5) 0.0195(5) 0.0166(5) 0.0013(4) 0.0051(4) 0.0099(4)
C21 0.0227(5) 0.0196(5) 0.0210(5) 0.0033(4) 0.0054(4) 0.0095(4)
C22 0.0228(5) 0.0202(5) 0.0266(5) 0.0000(4) 0.0079(4) 0.0063(4)
C23 0.0197(5) 0.0306(6) 0.0225(5) -0.0031(4) 0.0027(4) 0.0104(4)
C24 0.0268(6) 0.0388(6) 0.0229(5) 0.0094(5) 0.0056(4) 0.0184(5)
C25 0.0237(5) 0.0291(6) 0.0246(5) 0.0103(4) 0.0080(4) 0.0122(5)
C26 0.0164(4) 0.0183(5) 0.0193(5) 0.0045(4) 0.0041(4) 0.0051(4)
C27 0.0187(5) 0.0208(5) 0.0208(5) 0.0055(4) 0.0043(4) 0.0077(4)
C28 0.0180(5) 0.0213(5) 0.0225(5) 0.0013(4) 0.0058(4) 0.0052(4)
C29 0.0217(5) 0.0277(6) 0.0169(5) 0.0038(4) 0.0045(4) 0.0049(4)
C30 0.0278(5) 0.0301(6) 0.0223(5) 0.0110(4) 0.0049(4) 0.0129(5)
C31 0.0242(5) 0.0228(5) 0.0225(5) 0.0064(4) 0.0063(4) 0.0113(4)
C32 0.0211(5) 0.0182(5) 0.0190(5) 0.0064(4) 0.0077(4) 0.0077(4)
C33 0.0204(5) 0.0210(5) 0.0221(5) 0.0038(4) 0.0060(4) 0.0068(4)
C34 0.0218(5) 0.0265(5) 0.0275(5) 0.0075(4) 0.0089(4) 0.0119(4)
C35 0.0309(6) 0.0244(5) 0.0268(5) 0.0066(4) 0.0143(5) 0.0150(5)
C36 0.0296(6) 0.0237(5) 0.0187(5) 0.0019(4) 0.0070(4) 0.0099(4)
C37 0.0236(5) 0.0236(5) 0.0184(5) 0.0048(4) 0.0048(4) 0.0109(4)
C38 0.0181(5) 0.0210(5) 0.0199(5) 0.0054(4) 0.0040(4) 0.0095(4)
C39 0.0313(6) 0.0231(5) 0.0228(5) 0.0039(4) 0.0108(4) 0.0086(5)
C40 0.0369(6) 0.0202(5) 0.0344(6) 0.0034(5) 0.0142(5) 0.0061(5)
C41 0.0293(6) 0.0240(5) 0.0344(6) 0.0130(5) 0.0154(5) 0.0109(5)
C42 0.0261(5) 0.0309(6) 0.0219(5) 0.0096(4) 0.0088(4) 0.0135(5)
C43 0.0231(5) 0.0229(5) 0.0207(5) 0.0042(4) 0.0048(4) 0.0089(4)
B 0.0199(5) 0.0185(5) 0.0164(5) 0.0038(4) 0.0042(4) 0.0084(4)

loop_
_atom_type_symbol
_atom_type_description
_atom_type_scat_dispersion_real
_atom_type_scat_dispersion_imag
_atom_type_scat_source
C C 0.0181 0.0091 'International Tables Vol C Tables 4.2.6.8 and 6.1.1.4'
H H 0.0000 0.0000 'International Tables Vol C Tables 4.2.6.8 and 6.1.1.4'
B B 0.0090 0.0039 'International Tables Vol C Tables 4.2.6.8 and 6.1.1.4'
N N 0.0311 0.0180 'International Tables Vol C Tables 4.2.6.8 and 6.1.1.4'

loop_
_geom_angle_atom_site_label_1
_geom_angle_atom_site_label_2
_geom_angle_atom_site_label_3
_geom_angle
C1 N1 H1 117.4(10)
C1 N1 C7 123.66(9)
C7 N1 H1 118.0(10)
C1 N2 C2 120.11(9)
C1 N2 C15 122.77(9)
C15 N2 C2 116.56(9)
C1 N3 C4 124.31(10)
C1 N3 C5 120.80(9)
C5 N3 C4 114.87(9)
C8 N4 C14 116.61(9)
C8 N5 C9 117.04(9)
C19 N5 C8 122.67(9)
C19 N5 C9 119.98(9)
C8 N6 C11 123.61(10)
C8 N6 C12 118.67(9)
C11 N6 C12 112.75(9)
C15 N7 C19 118.43(9)
N1 C1 N2 119.62(9)
N1 C1 N3 120.84(10)
N3 C1 N2 119.53(10)
N2 C2 H2A 109.9
N2 C2 H2B 109.9
N2 C2 C3 109.03(10)
H2A C2 H2B 108.3
C3 C2 H2A 109.9
C3 C2 H2B 109.9
C2 C3 H3A 110.0
C2 C3 H3B 110.0
H3A C3 H3B 108.4
C4 C3 C2 108.59(10)
C4 C3 H3A 110.0
C4 C3 H3B 110.0
N3 C4 C3 110.42(9)
N3 C4 H4A 109.6
N3 C4 H4B 109.6
C3 C4 H4A 109.6
C3 C4 H4B 109.6
H4A C4 H4B 108.1
N3 C5 H5A 109.6
N3 C5 H5B 109.6
N3 C5 C6 110.17(9)
H5A C5 H5B 108.1
C6 C5 H5A 109.6
C6 C5 H5B 109.6
C5 C6 H6A 109.9
C5 C6 H6B 109.9
H6A C6 H6B 108.3
C7 C6 C5 108.85(9)
C7 C6 H6A 109.9
C7 C6 H6B 109.9
N1 C7 C6 109.55(9)
N1 C7 H7A 109.8
N1 C7 H7B 109.8
C6 C7 H7A 109.8
C6 C7 H7B 109.8
H7A C7 H7B 108.2
N4 C8 N5 119.89(9)
N4 C8 N6 127.14(10)
N6 C8 N5 112.72(9)
N5 C9 H9A 110.1
N5 C9 H9B 110.1
N5 C9 C10 108.05(9)
H9A C9 H9B 108.4
C10 C9 H9A 110.1
C10 C9 H9B 110.1
C9 C10 H10A 109.7
C9 C10 H10B 109.7
C9 C10 C11 109.69(9)
H10A C10 H10B 108.2
C11 C10 H10A 109.7
C11 C10 H10B 109.7
N6 C11 C10 113.56(10)
N6 C11 H11A 108.9
N6 C11 H11B 108.9
C10 C11 H11A 108.9
C10 C11 H11B 108.9
H11A C11 H11B 107.7
N6 C12 H12A 109.6
N6 C12 H12B 109.6
N6 C12 C13 110.34(9)
H12A C12 H12B 108.1
C13 C12 H12A 109.6
C13 C12 H12B 109.6
C12 C13 H13A 110.1
C12 C13 H13B 110.1
C12 C13 C14 108.19(9)
H13A C13 H13B 108.4
C14 C13 H13A 110.1
C14 C13 H13B 110.1
N4 C14 C13 113.49(9)
N4 C14 H14A 108.9
N4 C14 H14B 108.9
C13 C14 H14A 108.9
C13 C14 H14B 108.9
H14A C14 H14B 107.7
N7 C15 N2 115.72(9)
N7 C15 C16 124.09(10)
C16 C15 N2 120.12(10)
C15 C16 H16 121.7
C17 C16 C15 116.64(10)
C17 C16 H16 121.7
C16 C17 H17 119.6
C18 C17 C16 120.83(10)
C18 C17 H17 119.6
C17 C18 H18 121.1
C17 C18 C19 117.78(10)
C19 C18 H18 121.1
N5 C19 C18 121.42(9)
N7 C19 N5 116.38(9)
N7 C19 C18 122.14(10)
C21 C20 B 118.56(9)
C25 C20 C21 115.50(10)
C25 C20 B 125.87(9)
C20 C21 H21 118.6
C22 C21 C20 122.77(10)
C22 C21 H21 118.6
C21 C22 H22 120.0
C21 C22 C23 120.01(10)
C23 C22 H22 120.0
C22 C23 H23 120.5
C24 C23 C22 118.92(10)
C24 C23 H23 120.5
C23 C24 H24 119.8
C23 C24 C25 120.36(11)
C25 C24 H24 119.8
C20 C25 H25 118.8
C24 C25 C20 122.40(11)
C24 C25 H25 118.8
C27 C26 B 119.26(9)
C31 C26 C27 114.83(9)
C31 C26 B 125.82(9)
C26 C27 H27 118.3
C28 C27 C26 123.32(10)
C28 C27 H27 118.3
C27 C28 H28 120.1
C27 C28 C29 119.76(10)
C29 C28 H28 120.1
C28 C29 H29 120.6
C30 C29 C28 118.80(10)
C30 C29 H29 120.6
C29 C30 H30 119.7
C29 C30 C31 120.58(10)
C31 C30 H30 119.7
C26 C31 H31 118.7
C30 C31 C26 122.64(10)
C30 C31 H31 118.7
C33 C32 B 122.23(9)
C37 C32 C33 114.90(10)
C37 C32 B 122.56(9)
C32 C33 H33 118.6
C34 C33 C32 122.87(10)
C34 C33 H33 118.6
C33 C34 H34 119.8
C35 C34 C33 120.31(10)
C35 C34 H34 119.8
C34 C35 H35 120.6
C36 C35 C34 118.73(10)
C36 C35 H35 120.6
C35 C36 H36 119.9
C35 C36 C37 120.16(10)
C37 C36 H36 119.9
C32 C37 H37 118.5
C36 C37 C32 123.01(10)
C36 C37 H37 118.5
C39 C38 C43 114.68(10)
C39 C38 B 125.38(9)
C43 C38 B 119.92(9)
C38 C39 H39 118.6
C40 C39 C38 122.83(11)
C40 C39 H39 118.6
C39 C40 H40 119.8
C41 C40 C39 120.49(11)
C41 C40 H40 119.8
C40 C41 H41 120.7
C40 C41 C42 118.54(10)
C42 C41 H41 120.7
C41 C42 H42 119.9
C41 C42 C43 120.12(10)
C43 C42 H42 119.9
C38 C43 H43 118.3
C42 C43 C38 123.33(10)
C42 C43 H43 118.3
C20 B C26 105.69(8)
C20 B C32 107.91(8)
C20 B C38 112.01(8)
C26 B C38 112.05(8)
C32 B C26 113.99(8)
C32 B C38 105.26(8)

loop_
_geom_bond_atom_site_label_1
_geom_bond_atom_site_label_2
_geom_bond_distance
N1 H1 0.891(16)
N1 C1 1.3343(14)
N1 C7 1.4597(13)
N2 C1 1.3654(14)
N2 C2 1.4771(14)
N2 C15 1.4213(14)
N3 C1 1.3358(14)
N3 C4 1.4708(14)
N3 C5 1.4687(15)
N4 C8 1.2872(14)
N4 C14 1.4654(14)
N5 C8 1.4032(13)
N5 C9 1.4635(13)
N5 C19 1.3959(13)
N6 C8 1.3774(13)
N6 C11 1.4583(14)
N6 C12 1.4630(14)
N7 C15 1.3298(14)
N7 C19 1.3376(13)
C2 H2A 0.9700
C2 H2B 0.9700
C2 C3 1.5100(18)
C3 H3A 0.9700
C3 H3B 0.9700
C3 C4 1.5081(18)
C4 H4A 0.9700
C4 H4B 0.9700
C5 H5A 0.9700
C5 H5B 0.9700
C5 C6 1.5134(16)
C6 H6A 0.9700
C6 H6B 0.9700
C6 C7 1.5115(15)
C7 H7A 0.9700
C7 H7B 0.9700
C9 H9A 0.9700
C9 H9B 0.9700
C9 C10 1.5120(16)
C10 H10A 0.9700
C10 H10B 0.9700
C10 C11 1.5198(17)
C11 H11A 0.9700
C11 H11B 0.9700
C12 H12A 0.9700
C12 H12B 0.9700
C12 C13 1.5079(16)
C13 H13A 0.9700
C13 H13B 0.9700
C13 C14 1.5189(15)
C14 H14A 0.9700
C14 H14B 0.9700
C16 C15 1.3883(15)
C16 H16 0.9300
C17 C16 1.3849(16)
C17 H17 0.9300
C18 C17 1.3826(16)
C18 H18 0.9300
C19 C18 1.4003(15)
C20 C21 1.4076(15)
C20 C25 1.3982(15)
C20 B 1.6429(15)
C21 H21 0.9300
C21 C22 1.3892(15)
C22 H22 0.9300
C22 C23 1.3912(17)
C23 H23 0.9300
C23 C24 1.3836(17)
C24 H24 0.9300
C24 C25 1.3981(16)
C25 H25 0.9300
C26 C27 1.4105(15)
C26 C31 1.4045(15)
C26 B 1.6461(15)
C27 H27 0.9300
C27 C28 1.3914(15)
C28 H28 0.9300
C28 C29 1.3940(16)
C29 H29 0.9300
C29 C30 1.3855(17)
C30 H30 0.9300
C30 C31 1.3961(16)
C31 H31 0.9300
C32 C33 1.4058(15)
C32 C37 1.4054(15)
C32 B 1.6461(15)
C33 H33 0.9300
C33 C34 1.3925(15)
C34 H34 0.9300
C34 C35 1.3898(16)
C35 H35 0.9300
C35 C36 1.3866(16)
C36 H36 0.9300
C36 C37 1.3946(15)
C37 H37 0.9300
C38 C39 1.3997(15)
C38 C43 1.4090(15)
C38 B 1.6558(15)
C39 H39 0.9300
C39 C40 1.3970(16)
C40 H40 0.9300
C40 C41 1.3873(17)
C41 H41 0.9300
C41 C42 1.3874(17)
C42 H42 0.9300
C42 C43 1.3893(16)
C43 H43 0.9300

loop_
_geom_hbond_atom_site_label_D
_geom_hbond_atom_site_label_H
_geom_hbond_atom_site_label_A
_geom_hbond_distance_DH
_geom_hbond_distance_HA
_geom_hbond_distance_DA
_geom_hbond_angle_DHA
N1 H1 N7 0.891(16) 2.013(16) 2.6921(13) 132.1(13)

loop_
_geom_torsion_atom_site_label_1
_geom_torsion_atom_site_label_2
_geom_torsion_atom_site_label_3
_geom_torsion_atom_site_label_4
_geom_torsion
N2 C2 C3 C4 -59.16(14)
N3 C5 C6 C7 55.63(12)
N5 C9 C10 C11 54.61(13)
N5 C19 C18 C17 -178.53(10)
N6 C12 C13 C14 -52.48(13)
N7 C19 C18 C17 -1.53(16)
C1 N1 C7 C6 23.08(14)
C1 N2 C2 C3 38.55(15)
C1 N2 C15 N7 -43.17(14)
C1 N2 C15 C16 139.48(11)
C1 N3 C4 C3 -19.72(16)
C1 N3 C5 C6 -30.17(14)
C2 N2 C1 N1 172.25(10)
C2 N2 C1 N3 -6.72(15)
C2 N2 C15 N7 145.43(10)
C2 N2 C15 C16 -31.92(15)
C2 C3 C4 N3 50.04(14)
C4 N3 C1 N1 177.64(10)
C4 N3 C1 N2 -3.40(16)
C4 N3 C5 C6 151.27(10)
C5 N3 C1 N1 -0.78(15)
C5 N3 C1 N2 178.18(9)
C5 N3 C4 C3 158.78(10)
C5 C6 C7 N1 -51.69(12)
C7 N1 C1 N2 -174.37(9)
C7 N1 C1 N3 4.59(16)
C8 N4 C14 C13 -30.28(14)
C8 N5 C9 C10 -60.92(12)
C8 N5 C19 N7 38.86(14)
C8 N5 C19 C18 -143.97(10)
C8 N6 C11 C10 -29.95(17)
C8 N6 C12 C13 29.80(14)
C9 N5 C8 N4 -155.42(10)
C9 N5 C8 N6 19.13(13)
C9 N5 C19 N7 -147.76(10)
C9 N5 C19 C18 29.40(14)
C9 C10 C11 N6 -14.14(15)
C11 N6 C8 N4 -157.65(12)
C11 N6 C8 N5 28.27(15)
C11 N6 C12 C13 -174.21(11)
C12 N6 C8 N4 -4.43(17)
C12 N6 C8 N5 -178.51(9)
C12 N6 C11 C10 175.44(11)
C12 C13 C14 N4 54.26(13)
C14 N4 C8 N5 178.01(9)
C14 N4 C8 N6 4.32(16)
C15 N2 C1 N1 1.15(15)
C15 N2 C1 N3 -177.82(10)
C15 N2 C2 C3 -149.81(10)
C15 N7 C19 N5 -179.50(9)
C15 N7 C19 C18 3.36(15)
C17 C16 C15 N2 177.40(10)
C17 C16 C15 N7 0.28(16)
C18 C17 C16 C15 1.63(16)
C19 N5 C8 N4 18.13(15)
C19 N5 C8 N6 -167.31(9)
C19 N5 C9 C10 125.34(10)
C19 N7 C15 N2 -179.98(9)
C19 N7 C15 C16 -2.75(15)
C19 C18 C17 C16 -1.03(16)
C20 C21 C22 C23 0.16(16)
C21 C20 C25 C24 -2.01(16)
C21 C20 B C26 -56.73(11)
C21 C20 B C32 65.58(11)
C21 C20 B C38 -179.01(9)
C21 C22 C23 C24 -1.07(16)
C22 C23 C24 C25 0.42(17)
C23 C24 C25 C20 1.19(18)
C25 C20 C21 C22 1.34(15)
C25 C20 B C26 126.35(11)
C25 C20 B C32 -111.34(11)
C25 C20 B C38 4.07(14)
C26 C27 C28 C29 -0.70(16)
C27 C26 C31 C30 -2.72(15)
C27 C26 B C20 -59.80(11)
C27 C26 B C32 -178.13(9)
C27 C26 B C38 62.47(12)
C27 C28 C29 C30 -1.33(16)
C28 C29 C30 C31 1.25(17)
C29 C30 C31 C26 0.88(17)
C31 C26 C27 C28 2.64(15)
C31 C26 B C20 116.70(11)
C31 C26 B C32 -1.63(14)
C31 C26 B C38 -121.04(11)
C32 C33 C34 C35 1.08(17)
C33 C32 C37 C36 -0.12(15)
C33 C32 B C20 -168.07(9)
C33 C32 B C26 -51.01(13)
C33 C32 B C38 72.17(12)
C33 C34 C35 C36 -0.05(16)
C34 C35 C36 C37 -1.00(16)
C35 C36 C37 C32 1.11(17)
C37 C32 C33 C34 -0.97(15)
C37 C32 B C20 18.63(13)
C37 C32 B C26 135.69(10)
C37 C32 B C38 -101.13(11)
C38 C39 C40 C41 0.5(2)
C39 C38 C43 C42 -0.88(15)
C39 C38 B C20 109.03(11)
C39 C38 B C26 -9.56(14)
C39 C38 B C32 -133.96(11)
C39 C40 C41 C42 -0.85(19)
C40 C41 C42 C43 0.39(17)
C41 C42 C43 C38 0.50(17)
C43 C38 C39 C40 0.40(17)
C43 C38 B C20 -72.21(12)
C43 C38 B C26 169.21(9)
C43 C38 B C32 44.80(12)
B C20 C21 C22 -175.89(9)
B C20 C25 C24 175.00(10)
B C26 C27 C28 179.51(9)
B C26 C31 C30 -179.35(10)
B C32 C33 C34 -174.75(10)
B C32 C37 C36 173.64(10)
B C38 C39 C40 179.22(11)
B C38 C43 C42 -179.77(10)
